data_7208761
loop_
_publ_author_name
'Calahorro, Antonio J.'
'L\'opez-Viseras, Marta E.'
'Salinas-Castillo, Alfonso'
'Fairen-Jimenez, David'
'Colacio, Enrique'
'Cano, Joan'
'Rodr\'iguez-Di\'eguez, Antonio'

_publ_section_title
;
 Novel metal--organic frameworks based on 5-bromonicotinic acid:
 Multifunctional materials with H2 purification capabilities
;
_journal_issue 20
_journal_name_full CrystEngComm
_journal_page_first 6390
_journal_paper_doi 10.1039/c2ce25807b
_journal_volume 14
_journal_year 2012
_chemical_formula_sum 'C12 H6 Br2 Cd N2 O4'
_chemical_formula_weight 514.41
_chemical_name_systematic
;
?
;
_space_group_IT_number 14
_symmetry_cell_setting monoclinic
_symmetry_space_group_name_Hall '-P 2yn'
_symmetry_space_group_name_H-M 'P 1 21/n 1'
_atom_sites_solution_hydrogens geom
_atom_sites_solution_primary direct
_atom_sites_solution_secondary difmap
_audit_creation_method SHELXL-97
_cell_angle_alpha 90.00
_cell_angle_beta 108.7840(10)
_cell_angle_gamma 90.00
_cell_formula_units_Z 4
_cell_length_a 11.2814(12)
_cell_length_b 9.9474(11)
_cell_length_c 13.2863(15)
_cell_measurement_reflns_used 2039
_cell_measurement_temperature 293(2)
_cell_measurement_theta_max 25.99
_cell_measurement_theta_min 2.61
_cell_volume 1411.6(3)
_computing_cell_refinement 'Bruker smart'
_computing_data_collection 'Bruker smart'
_computing_data_reduction 'Bruker smart'
_computing_molecular_graphics 'Bruker SHELXTL'
_computing_publication_material 'SHELXL-97 (Sheldrick, 1997)'
_computing_structure_refinement 'SHELXL-97 (Sheldrick, 1997)'
_computing_structure_solution 'SHELXL-97 (Sheldrick, 1990)'
_diffrn_ambient_temperature 293(2)
_diffrn_measured_fraction_theta_full 0.995
_diffrn_measured_fraction_theta_max 0.995
_diffrn_measurement_device_type 'Bruker Axs APEX automatic diffractometer'
_diffrn_measurement_method 'phi and omega scans'
_diffrn_radiation_monochromator graphite
_diffrn_radiation_source 'fine-focus sealed tube'
_diffrn_radiation_type MoK\a
_diffrn_radiation_wavelength 0.71073
_diffrn_reflns_av_R_equivalents 0.0341
_diffrn_reflns_av_sigmaI/netI 0.0395
_diffrn_reflns_limit_h_max 13
_diffrn_reflns_limit_h_min -13
_diffrn_reflns_limit_k_max 10
_diffrn_reflns_limit_k_min -11
_diffrn_reflns_limit_l_max 15
_diffrn_reflns_limit_l_min -14
_diffrn_reflns_number 7332
_diffrn_reflns_theta_full 25.00
_diffrn_reflns_theta_max 25.00
_diffrn_reflns_theta_min 2.07
_exptl_absorpt_coefficient_mu 7.223
_exptl_absorpt_correction_T_max 0.746
_exptl_absorpt_correction_T_min 0.578
_exptl_absorpt_correction_type empirical
_exptl_absorpt_process_details 'Bruker SADABS (Bruker, 1999)'
_exptl_crystal_colour Colorless
_exptl_crystal_density_diffrn 2.421
_exptl_crystal_density_method 'not measured'
_exptl_crystal_description Prismatic
_exptl_crystal_F_000 968
_exptl_crystal_size_max 0.24
_exptl_crystal_size_mid 0.18
_exptl_crystal_size_min 0.16
_refine_diff_density_max 0.680
_refine_diff_density_min -0.505
_refine_diff_density_rms 0.117
_refine_ls_extinction_method none
_refine_ls_goodness_of_fit_ref 1.021
_refine_ls_hydrogen_treatment constr
_refine_ls_matrix_type full
_refine_ls_number_parameters 190
_refine_ls_number_reflns 2474
_refine_ls_number_restraints 0
_refine_ls_restrained_S_all 1.021
_refine_ls_R_factor_all 0.0423
_refine_ls_R_factor_gt 0.0323
_refine_ls_shift/su_max 0.001
_refine_ls_shift/su_mean 0.000
_refine_ls_structure_factor_coef Fsqd
_refine_ls_weighting_details 'calc w=1/[\s^2^(Fo^2^)+(0.0394P)^2^+0.0000P] where P=(Fo^2^+2Fc^2^)/3'
_refine_ls_weighting_scheme calc
_refine_ls_wR_factor_gt 0.0723
_refine_ls_wR_factor_ref 0.0772
_reflns_number_gt 2019
_reflns_number_total 2474
_reflns_threshold_expression >2sigma(I)
_cod_data_source_file c2ce25807b.txt
_cod_data_source_block Compound1
_cod_depositor_comments
;
The following automatic conversions were performed:

'_symmetry_cell_setting' value 'Monoclinic' changed to 'monoclinic'
according to /home/saulius/struct/CIF-dictionaries/cif_core.dic
dictionary named 'cif_core.dic' version 2.4.2 from
2011-04-26.

'_exptl_absorpt_correction_type' value 'Empirical'
changed to 'empirical' according to
/home/saulius/struct/CIF-dictionaries/cif_core.dic dictionary named
'cif_core.dic' version 2.4.2 from 2011-04-26.

Automatic conversion script
Id: cif_fix_values 1891 2012-01-12 08:04:46Z andrius 
;
_cod_original_sg_symbol_H-M P21/n
_cod_database_code 7208761

loop_
_symmetry_equiv_pos_as_xyz
'x, y, z'
'-x+1/2, y+1/2, -z+1/2'
'-x, -y, -z'
'x-1/2, -y-1/2, z-1/2'

loop_
_atom_site_label
_atom_site_type_symbol
_atom_site_fract_x
_atom_site_fract_y
_atom_site_fract_z
_atom_site_U_iso_or_equiv
_atom_site_adp_type
_atom_site_occupancy
_atom_site_symmetry_multiplicity
_atom_site_calc_flag
_atom_site_refinement_flags
Cd1 Cd 0.58518(3) 0.38010(3) 0.39674(3) 0.02845(13) Uani 1 1 d .
Br5A Br 1.03152(5) 0.65227(7) 0.70089(5) 0.05144(19) Uani 1 1 d .
Br5B Br 0.27586(5) -0.00962(5) 0.54900(4) 0.04585(18) Uani 1 1 d .
C2A C 0.7710(4) 0.6070(5) 0.3577(4) 0.0315(12) Uani 1 1 d .
H2A H 0.7170 0.5956 0.2887 0.038 Uiso 1 1 calc R
C2V C 0.3251(4) 0.2297(5) 0.2707(4) 0.0328(12) Uani 1 1 d .
H2V H 0.3384 0.2764 0.2146 0.039 Uiso 1 1 calc R
C3A C 0.8668(4) 0.7014(5) 0.3753(4) 0.0315(11) Uani 1 1 d .
C3B C 0.2193(4) 0.1478(4) 0.2493(4) 0.0281(11) Uani 1 1 d .
C4A C 0.9460(4) 0.7204(5) 0.4779(4) 0.0358(12) Uani 1 1 d .
H4A H 1.0094 0.7844 0.4931 0.043 Uiso 1 1 calc R
C4B C 0.2006(5) 0.0791(4) 0.3337(4) 0.0300(11) Uani 1 1 d .
H4B H 0.1300 0.0257 0.3234 0.036 Uiso 1 1 calc R
C5A C 0.9276(5) 0.6409(5) 0.5573(4) 0.0351(12) Uani 1 1 d .
C5B C 0.2879(5) 0.0914(5) 0.4327(4) 0.0313(11) Uani 1 1 d .
C6A C 0.8305(5) 0.5495(5) 0.5336(4) 0.0353(12) Uani 1 1 d .
H6A H 0.8187 0.4982 0.5882 0.042 Uiso 1 1 calc R
C6B C 0.3902(5) 0.1746(5) 0.4466(4) 0.0375(12) Uani 1 1 d .
H6B H 0.4490 0.1822 0.5140 0.045 Uiso 1 1 calc R
C31A C 0.8834(5) 0.7778(5) 0.2829(5) 0.0365(13) Uani 1 1 d .
C31B C 0.6315(5) 0.3668(4) 0.6378(4) 0.0290(11) Uani 1 1 d .
N1A N 0.7526(4) 0.5326(4) 0.4341(3) 0.0324(9) Uani 1 1 d .
N1B N 0.4074(4) 0.2440(4) 0.3669(3) 0.0341(10) Uani 1 1 d .
O31A O 0.8210(3) 0.7394(3) 0.1915(3) 0.0436(9) Uani 1 1 d .
O31B O 0.6645(3) 0.3108(4) 0.5665(3) 0.0368(8) Uani 1 1 d .
O32A O 0.9584(3) 0.8742(3) 0.3012(3) 0.0447(10) Uani 1 1 d .
O32B O 0.4660(3) 0.5680(4) 0.3771(3) 0.0483(10) Uani 1 1 d .

loop_
_atom_site_aniso_label
_atom_site_aniso_U_11
_atom_site_aniso_U_22
_atom_site_aniso_U_33
_atom_site_aniso_U_23
_atom_site_aniso_U_13
_atom_site_aniso_U_12
Cd1 0.0261(2) 0.0348(2) 0.0220(2) -0.00074(15) 0.00434(16) -0.00152(15)
Br5A 0.0395(3) 0.0755(4) 0.0313(3) -0.0068(3) 0.0004(3) -0.0033(3)
Br5B 0.0614(4) 0.0478(3) 0.0267(3) 0.0067(2) 0.0118(3) -0.0079(3)
C2A 0.035(3) 0.036(3) 0.020(3) 0.000(2) 0.004(2) 0.001(2)
C2V 0.034(3) 0.042(3) 0.022(3) 0.006(2) 0.008(2) -0.002(2)
C3A 0.031(3) 0.031(3) 0.033(3) -0.002(2) 0.012(2) 0.003(2)
C3B 0.028(3) 0.032(3) 0.022(3) -0.001(2) 0.007(2) -0.002(2)
C4A 0.034(3) 0.038(3) 0.035(3) 0.001(2) 0.010(3) -0.006(2)
C4B 0.033(3) 0.028(3) 0.029(3) -0.001(2) 0.010(2) -0.004(2)
C5A 0.030(3) 0.043(3) 0.031(3) -0.004(2) 0.007(2) 0.002(2)
C5B 0.038(3) 0.030(3) 0.025(3) 0.003(2) 0.009(2) -0.002(2)
C6A 0.037(3) 0.044(3) 0.026(3) 0.003(2) 0.011(2) -0.005(2)
C6B 0.034(3) 0.048(3) 0.025(3) 0.003(2) 0.001(2) 0.001(2)
C31A 0.035(3) 0.035(3) 0.046(4) 0.008(3) 0.022(3) 0.010(2)
C31B 0.032(3) 0.026(3) 0.025(3) 0.001(2) 0.005(2) -0.004(2)
N1A 0.033(2) 0.036(2) 0.027(2) 0.0008(18) 0.009(2) -0.0041(18)
N1B 0.030(2) 0.044(3) 0.023(2) 0.0049(19) 0.0014(19) -0.0078(19)
O31A 0.052(2) 0.044(2) 0.034(2) -0.0012(17) 0.014(2) -0.0063(18)
O31B 0.035(2) 0.049(2) 0.0222(19) -0.0015(16) 0.0042(16) 0.0011(16)
O32A 0.048(2) 0.045(2) 0.045(2) -0.0001(18) 0.021(2) -0.0139(18)
O32B 0.042(2) 0.051(2) 0.042(2) -0.0006(18) -0.0005(19) 0.0205(19)

loop_
_atom_type_symbol
_atom_type_description
_atom_type_scat_dispersion_real
_atom_type_scat_dispersion_imag
_atom_type_scat_source
C C 0.0033 0.0016 'International Tables Vol C Tables 4.2.6.8 and 6.1.1.4'
H H 0.0000 0.0000 'International Tables Vol C Tables 4.2.6.8 and 6.1.1.4'
N N 0.0061 0.0033 'International Tables Vol C Tables 4.2.6.8 and 6.1.1.4'
O O 0.0106 0.0060 'International Tables Vol C Tables 4.2.6.8 and 6.1.1.4'
Cd Cd -0.8075 1.2024 'International Tables Vol C Tables 4.2.6.8 and 6.1.1.4'
Br Br -0.2901 2.4595 'International Tables Vol C Tables 4.2.6.8 and 6.1.1.4'

loop_
_geom_angle_atom_site_label_1
_geom_angle_atom_site_label_2
_geom_angle_atom_site_label_3
_geom_angle
_geom_angle_site_symmetry_1
_geom_angle_site_symmetry_3
O31B Cd1 O32B 113.40(13) . .
O31B Cd1 O31A 103.05(13) . 2_645
O32B Cd1 O31A 143.01(14) . 2_645
O31B Cd1 N1B 92.00(13) . .
O32B Cd1 N1B 90.76(14) . .
O31A Cd1 N1B 94.12(14) 2_645 .
O31B Cd1 N1A 87.29(13) . .
O32B Cd1 N1A 84.20(14) . .
O31A Cd1 N1A 91.70(13) 2_645 .
N1B Cd1 N1A 174.14(14) . .
O31B Cd1 O32A 157.16(12) . 2_645
O32B Cd1 O32A 89.42(12) . 2_645
O31A Cd1 O32A 54.41(12) 2_645 2_645
N1B Cd1 O32A 86.64(13) . 2_645
N1A Cd1 O32A 96.27(13) . 2_645
O31B Cd1 C31A 130.00(15) . 2_645
O32B Cd1 C31A 116.57(15) . 2_645
O31A Cd1 C31A 27.23(14) 2_645 2_645
N1B Cd1 C31A 88.96(14) . 2_645
N1A Cd1 C31A 95.95(14) . 2_645
O32A Cd1 C31A 27.26(13) 2_645 2_645
N1A C2A C3A 123.5(5) . .
N1B C2V C3B 123.1(4) . .
C4A C3A C2A 118.6(5) . .
C4A C3A C31A 121.6(5) . .
C2A C3A C31A 119.8(5) . .
C4B C3B C2V 117.8(4) . .
C4B C3B C31B 121.8(4) . 4_565
C2V C3B C31B 120.4(4) . 4_565
C3A C4A C5A 117.7(5) . .
C5B C4B C3B 118.8(4) . .
C6A C5A C4A 120.3(5) . .
C6A C5A Br5A 117.2(4) . .
C4A C5A Br5A 122.5(4) . .
C4B C5B C6B 119.5(5) . .
C4B C5B Br5B 121.3(4) . .
C6B C5B Br5B 119.1(4) . .
N1A C6A C5A 121.8(5) . .
N1B C6B C5B 122.2(5) . .
O32A C31A O31A 123.9(5) . .
O32A C31A C3A 118.9(5) . .
O31A C31A C3A 117.2(5) . .
O32A C31A Cd1 67.2(3) . 2_655
O31A C31A Cd1 56.9(3) . 2_655
C3A C31A Cd1 171.6(4) . 2_655
O32B C31B O31B 125.2(5) 3_666 .
O32B C31B C3B 118.7(4) 3_666 4_666
O31B C31B C3B 116.2(4) . 4_666
C2A N1A C6A 118.1(4) . .
C2A N1A Cd1 120.8(3) . .
C6A N1A Cd1 121.1(3) . .
C2V N1B C6B 118.5(4) . .
C2V N1B Cd1 121.4(3) . .
C6B N1B Cd1 120.1(3) . .
C31A O31A Cd1 95.8(3) . 2_655
C31B O31B Cd1 120.2(3) . .
C31A O32A Cd1 85.5(3) . 2_655
C31B O32B Cd1 156.2(4) 3_666 .

loop_
_geom_bond_atom_site_label_1
_geom_bond_atom_site_label_2
_geom_bond_distance
_geom_bond_site_symmetry_2
Cd1 O31B 2.250(3) .
Cd1 O32B 2.268(3) .
Cd1 O31A 2.292(3) 2_645
Cd1 N1B 2.346(4) .
Cd1 N1A 2.348(4) .
Cd1 O32A 2.516(4) 2_645
Cd1 C31A 2.721(5) 2_645
Br5A C5A 1.894(5) .
Br5B C5B 1.885(5) .
C2A N1A 1.325(6) .
C2A C3A 1.393(7) .
C2V N1B 1.324(6) .
C2V C3B 1.396(6) .
C3A C4A 1.381(7) .
C3A C31A 1.507(7) .
C3B C4B 1.386(6) .
C3B C31B 1.501(7) 4_565
C4A C5A 1.386(7) .
C4B C5B 1.371(7) .
C5A C6A 1.380(7) .
C5B C6B 1.383(7) .
C6A N1A 1.342(6) .
C6B N1B 1.329(6) .
C31A O32A 1.250(6) .
C31A O31A 1.251(6) .
C31A Cd1 2.721(5) 2_655
C31B O32B 1.236(6) 3_666
C31B O31B 1.255(6) .
C31B C3B 1.501(7) 4_666
O31A Cd1 2.292(3) 2_655
O32A Cd1 2.516(4) 2_655
O32B C31B 1.236(6) 3_666
